data_7708773
loop_
_publ_author_name
'He, Liancheng'
'Wang, Rui-dong'
'Wang, Shuyu'
'Zhu, Rong-Rong'
'Li, Zhihao'
'Wu, Yuan-yuan'
'Ma, Jie'
'Du, Lin'
'Zhao, Qi-Hua'

_publ_section_title
;
 An AIE material with time-dependent luminescence conversion obtained by
 2D coordination polymer modification via covalent post-synthetic
 modification
;
_journal_name_full 'Dalton Transactions'
_journal_paper_doi 10.1039/D1DT03044B
_journal_year 2021
_chemical_formula_moiety 'C28 H24 N4 O10 Zn2, H2 O'
_chemical_formula_sum 'C28 H26 N4 O11 Zn2'
_chemical_formula_weight 725.27
_space_group_crystal_system monoclinic
_space_group_IT_number 14
_space_group_name_Hall '-P 2yn'
_space_group_name_H-M_alt 'P 1 21/n 1'
_atom_sites_solution_hydrogens mixed
_atom_sites_solution_primary dual
_audit_creation_date 2021-04-28
_audit_creation_method
;
Olex2 1.3
(compiled 2020.06.28 svn.raecde09e for OlexSys, GUI svn.r6132)
;
_audit_update_record
;
2021-06-15 deposited with the CCDC.	2021-10-26 downloaded from the CCDC.
;
_cell_angle_alpha 90
_cell_angle_beta 90.085(6)
_cell_angle_gamma 90
_cell_formula_units_Z 2
_cell_length_a 7.9486(9)
_cell_length_b 12.9217(15)
_cell_length_c 13.9630(17)
_cell_measurement_reflns_used 3509
_cell_measurement_temperature 293(2)
_cell_volume 1434.1(3)
_computing_cell_refinement 'SAINT V8.40A (Bruker, 2019)'
_computing_data_reduction 'SAINT V8.40A (Bruker, 2019)'
_computing_molecular_graphics 'Olex2 1.3 (Dolomanov et al., 2009)'
_computing_publication_material 'Olex2 1.3 (Dolomanov et al., 2009)'
_computing_structure_refinement 'SHELXL 2018/3 (Sheldrick, 2015)'
_computing_structure_solution 'SHELXT 2014/5 (Sheldrick, 2014)'
_diffrn_ambient_temperature 293(2)
_diffrn_measured_fraction_theta_full 0.995
_diffrn_measured_fraction_theta_max 0.977
_diffrn_radiation_monochromator graphite
_diffrn_radiation_type MoK\a
_diffrn_radiation_wavelength 0.71073
_diffrn_reflns_av_R_equivalents 0.0834
_diffrn_reflns_av_unetI/netI 0.0697
_diffrn_reflns_Laue_measured_fraction_full 0.995
_diffrn_reflns_Laue_measured_fraction_max 0.977
_diffrn_reflns_limit_h_max 9
_diffrn_reflns_limit_h_min -9
_diffrn_reflns_limit_k_max 15
_diffrn_reflns_limit_k_min -15
_diffrn_reflns_limit_l_max 17
_diffrn_reflns_limit_l_min -17
_diffrn_reflns_number 13943
_diffrn_reflns_point_group_measured_fraction_full 0.995
_diffrn_reflns_point_group_measured_fraction_max 0.977
_diffrn_reflns_theta_full 25.242
_diffrn_reflns_theta_max 26.467
_diffrn_reflns_theta_min 2.147
_diffrn_source_current 1.4
_diffrn_source_power 0.07
_diffrn_source_voltage 50.0
_exptl_absorpt_coefficient_mu 1.742
_exptl_absorpt_correction_T_max 0.7454
_exptl_absorpt_correction_T_min 0.6320
_exptl_crystal_density_diffrn 1.680
_exptl_crystal_F_000 740
_refine_diff_density_max 0.809
_refine_diff_density_min -0.968
_refine_diff_density_rms 0.142
_refine_ls_extinction_method none
_refine_ls_goodness_of_fit_ref 1.087
_refine_ls_hydrogen_treatment constr
_refine_ls_matrix_type full
_refine_ls_number_parameters 211
_refine_ls_number_reflns 2885
_refine_ls_number_restraints 0
_refine_ls_restrained_S_all 1.087
_refine_ls_R_factor_all 0.0868
_refine_ls_R_factor_gt 0.0565
_refine_ls_shift/su_max 0.000
_refine_ls_shift/su_mean 0.000
_refine_ls_structure_factor_coef Fsqd
_refine_ls_weighting_details 'w=1/[\s^2^(Fo^2^)+(0.0802P)^2^+2.4808P] where P=(Fo^2^+2Fc^2^)/3'
_refine_ls_weighting_scheme calc
_refine_ls_wR_factor_gt 0.1350
_refine_ls_wR_factor_ref 0.1599
_reflns_Friedel_coverage 0.000
_reflns_number_gt 2162
_reflns_number_total 2885
_reflns_threshold_expression 'I > 2\s(I)'
_cod_data_source_file d1dt03044b2.cif
_cod_data_source_block h111628_0m
_cod_database_code 7708773
_shelx_shelxl_version_number 2018/3
_shelx_space_group_comment
;
The symmetry employed for this shelxl refinement is uniquely defined
by the following loop, which should always be used as a source of
symmetry information in preference to the above space-group names.
They are only intended as comments.
;
_olex2_refinement_description
;
1. Fixed Uiso
 At 1.2 times of:
  All C(H) groups, All N(H,H) groups
 At 1.5 times of:
  All O(H,H) groups
2. Others
 Fixed Sof: O6(0.5) H6a(0.5) H6b(0.5)
3.a Riding coordinates:
 O5(H5a,H5b), N2(H2a,H2b)
3.b Free rotating group:
 O6(H6a,H6b)
3.c Secondary CH2 refined with riding coordinates:
 N1(H1a,H1b)
3.d Aromatic/amide H refined with riding coordinates:
 C8(H8), C12(H12), C3(H3), C11(H11), C14(H14), C5(H5)
;
_olex2_submission_special_instructions 'No special instructions were received'

loop_
_space_group_symop_operation_xyz
'x, y, z'
'-x+1/2, y+1/2, -z+1/2'
'-x, -y, -z'
'x-1/2, -y-1/2, z-1/2'

loop_
_atom_site_label
_atom_site_type_symbol
_atom_site_fract_x
_atom_site_fract_y
_atom_site_fract_z
_atom_site_U_iso_or_equiv
_atom_site_adp_type
_atom_site_occupancy
_atom_site_site_symmetry_order
_atom_site_calc_flag
_atom_site_refinement_flags_posn
_atom_site_refinement_flags_adp
_atom_site_refinement_flags_occupancy
_atom_site_disorder_assembly
_atom_site_disorder_group
Zn1 Zn 0.26596(7) 0.46312(4) 0.44293(4) 0.0170(2) Uani 1 1 d . . . . .
O5 O 0.2457(4) 0.5049(3) 0.5791(2) 0.0197(8) Uani 1 1 d . . . . .
H5A H 0.329583 0.542788 0.594582 0.030 Uiso 1 1 d R U . A 2
H5B H 0.244903 0.471118 0.625322 0.030 Uiso 1 1 d R U . A 2
O1 O 0.4728(4) 0.3823(3) 0.4185(2) 0.0211(8) Uani 1 1 d . . . . .
O3 O 0.3288(4) 0.5910(3) 0.3742(2) 0.0223(8) Uani 1 1 d . . . . .
O4 O 0.0913(5) 0.6645(3) 0.4254(3) 0.0291(9) Uani 1 1 d . . . . .
O2 O 0.3518(5) 0.2505(3) 0.4958(3) 0.0276(9) Uani 1 1 d . . . . .
N1 N 0.0712(5) 0.3818(3) 0.3868(3) 0.0193(9) Uani 1 1 d . . . . .
H1A H 0.065421 0.319658 0.414216 0.023 Uiso 1 1 calc R U . B 1
H1B H -0.025118 0.414829 0.397734 0.023 Uiso 1 1 calc R U . B 1
N2 N 0.8224(5) 0.1551(4) 0.1903(3) 0.0243(10) Uani 1 1 d . . . . .
H2A H 0.929438 0.156806 0.174360 0.029 Uiso 1 1 d R U . . .
H2B H 0.779968 0.210326 0.163920 0.029 Uiso 1 1 d R U . . .
C8 C 0.1667(6) 0.2805(4) 0.2486(3) 0.0187(11) Uani 1 1 d . . . . .
H8 H 0.190935 0.225585 0.289366 0.022 Uiso 1 1 calc R U . . .
C9 C 0.2004(6) 0.2719(4) 0.1505(3) 0.0177(11) Uani 1 1 d . . . . .
C2 C 0.6158(6) 0.2193(4) 0.4214(3) 0.0179(11) Uani 1 1 d . . . . .
C7 C 0.0975(6) 0.3707(4) 0.2851(3) 0.0176(10) Uani 1 1 d . . . . .
C10 C 0.1621(6) 0.3551(4) 0.0889(3) 0.0194(11) Uani 1 1 d . . . . .
C1 C 0.4709(6) 0.2863(4) 0.4493(3) 0.0187(11) Uani 1 1 d . . . . .
C6 C 0.2301(6) 0.6695(4) 0.3865(3) 0.0205(11) Uani 1 1 d . . . . .
C13 C 0.1974(7) 0.3504(4) -0.0158(3) 0.0225(11) Uani 1 1 d . . . . .
C12 C 0.0610(6) 0.4546(4) 0.2260(4) 0.0223(11) Uani 1 1 d . . . . .
H12 H 0.015701 0.514993 0.251333 0.027 Uiso 1 1 calc R U . . .
C3 C 0.6613(6) 0.2231(4) 0.3250(3) 0.0207(11) Uani 1 1 d . . . . .
H3 H 0.609295 0.270340 0.284294 0.025 Uiso 1 1 calc R U . . .
C4 C 0.7843(6) 0.1567(4) 0.2894(3) 0.0215(11) Uani 1 1 d . . . . .
C11 C 0.0938(7) 0.4464(4) 0.1278(4) 0.0249(12) Uani 1 1 d . . . . .
H11 H 0.070093 0.502070 0.087702 0.030 Uiso 1 1 calc R U . . .
C14 C 0.3206(7) 0.4155(5) -0.0535(4) 0.0253(12) Uani 1 1 d . . . . .
H14 H 0.375362 0.461482 -0.012848 0.030 Uiso 1 1 calc R U . . .
C5 C 0.8640(7) 0.0860(5) 0.3507(4) 0.0264(12) Uani 1 1 d . . . . .
H5 H 0.945011 0.040738 0.327261 0.032 Uiso 1 1 calc R U . . .
O6 O 0.6087(11) 0.3429(6) 0.1140(6) 0.036(2) Uani 0.5 1 d G . P . .
H6A H 0.675051 0.343653 0.066302 0.053 Uiso 0.5 1 d G U P . .
H6B H 0.542680 0.291752 0.102949 0.053 Uiso 0.5 1 d G U P . .

loop_
_atom_site_aniso_label
_atom_site_aniso_U_11
_atom_site_aniso_U_22
_atom_site_aniso_U_33
_atom_site_aniso_U_23
_atom_site_aniso_U_13
_atom_site_aniso_U_12
Zn1 0.0167(3) 0.0193(3) 0.0149(3) -0.0002(2) 0.0036(2) 0.0001(2)
O5 0.0191(19) 0.025(2) 0.0150(16) -0.0001(14) 0.0002(14) -0.0039(15)
O1 0.0178(18) 0.021(2) 0.0249(18) 0.0012(15) 0.0033(15) 0.0011(15)
O3 0.024(2) 0.021(2) 0.0220(18) 0.0039(15) 0.0063(15) -0.0016(16)
O4 0.024(2) 0.031(2) 0.033(2) 0.0045(18) 0.0139(17) 0.0006(17)
O2 0.022(2) 0.036(2) 0.0247(19) 0.0052(17) 0.0095(16) 0.0055(17)
N1 0.014(2) 0.025(2) 0.019(2) 0.0010(18) 0.0044(17) 0.0013(18)
N2 0.023(2) 0.036(3) 0.014(2) -0.0021(19) 0.0074(18) -0.003(2)
C8 0.019(3) 0.024(3) 0.014(2) -0.002(2) 0.003(2) 0.000(2)
C9 0.013(2) 0.024(3) 0.016(2) -0.002(2) 0.004(2) -0.003(2)
C2 0.023(3) 0.018(3) 0.013(2) -0.0024(19) 0.005(2) 0.000(2)
C7 0.012(2) 0.024(3) 0.017(2) -0.005(2) 0.0002(19) -0.002(2)
C10 0.020(3) 0.023(3) 0.015(2) -0.004(2) 0.004(2) -0.004(2)
C1 0.016(2) 0.026(3) 0.014(2) -0.007(2) -0.001(2) 0.002(2)
C6 0.024(3) 0.024(3) 0.013(2) 0.000(2) -0.002(2) 0.001(2)
C13 0.028(3) 0.020(3) 0.019(2) 0.000(2) 0.005(2) 0.001(2)
C12 0.018(3) 0.028(3) 0.022(3) -0.007(2) 0.000(2) 0.006(2)
C3 0.026(3) 0.021(3) 0.015(2) -0.001(2) 0.004(2) 0.001(2)
C4 0.015(3) 0.033(3) 0.017(2) -0.003(2) 0.005(2) -0.007(2)
C11 0.033(3) 0.023(3) 0.020(3) 0.004(2) -0.002(2) 0.001(2)
C14 0.016(3) 0.035(3) 0.025(3) -0.001(2) -0.002(2) -0.013(2)
C5 0.018(3) 0.036(3) 0.025(3) -0.003(2) 0.003(2) 0.009(2)
O6 0.037(5) 0.025(5) 0.044(5) 0.001(4) 0.012(4) -0.006(4)

loop_
_atom_type_symbol
_atom_type_description
_atom_type_scat_dispersion_real
_atom_type_scat_dispersion_imag
_atom_type_scat_source
C C 0.0030 0.0020 'International Tables Vol C Tables 4.2.6.8 and 6.1.1.4'
H H 0.0000 0.0000 'International Tables Vol C Tables 4.2.6.8 and 6.1.1.4'
N N 0.0061 0.0033 'International Tables Vol C Tables 4.2.6.8 and 6.1.1.4'
O O 0.0110 0.0060 'International Tables Vol C Tables 4.2.6.8 and 6.1.1.4'
Zn Zn 0.2839 1.4301 'International Tables Vol C Tables 4.2.6.8 and 6.1.1.4'

loop_
_geom_angle_atom_site_label_1
_geom_angle_atom_site_label_2
_geom_angle_atom_site_label_3
_geom_angle
_geom_angle_site_symmetry_1
_geom_angle_site_symmetry_3
_geom_angle_publ_flag
O5 Zn1 N1 116.65(15) . . ?
O1 Zn1 O5 112.19(14) . . ?
O1 Zn1 N1 107.11(16) . . ?
O3 Zn1 O5 105.00(15) . . ?
O3 Zn1 O1 98.43(14) . . ?
O3 Zn1 N1 116.08(16) . . ?
Zn1 O5 H5A 109.5 . . ?
Zn1 O5 H5B 129.9 . . ?
H5A O5 H5B 96.8 . . ?
C1 O1 Zn1 115.6(3) . . ?
C6 O3 Zn1 116.0(3) . . ?
Zn1 N1 H1A 110.0 . . ?
Zn1 N1 H1B 110.0 . . ?
H1A N1 H1B 108.3 . . ?
C7 N1 Zn1 108.7(3) . . ?
C7 N1 H1A 110.0 . . ?
C7 N1 H1B 110.0 . . ?
H2A N2 H2B 104.2 . . ?
C4 N2 H2A 117.0 . . ?
C4 N2 H2B 108.5 . . ?
C9 C8 H8 119.9 . . ?
C7 C8 H8 119.9 . . ?
C7 C8 C9 120.2(5) . . ?
C8 C9 C10 119.6(5) . . ?
C8 C9 C6 118.1(4) . 2_545 ?
C10 C9 C6 122.2(4) . 2_545 ?
C13 C2 C1 124.1(4) 4_666 . ?
C3 C2 C1 115.6(4) . . ?
C3 C2 C13 120.2(5) . 4_666 ?
C8 C7 N1 120.2(4) . . ?
C8 C7 C12 121.3(4) . . ?
C12 C7 N1 118.4(4) . . ?
C9 C10 C13 121.8(4) . . ?
C11 C10 C9 119.2(4) . . ?
C11 C10 C13 119.0(5) . . ?
O1 C1 C2 117.0(4) . . ?
O2 C1 O1 122.2(5) . . ?
O2 C1 C2 120.7(5) . . ?
O3 C6 C9 114.6(4) . 2 ?
O4 C6 O3 124.1(5) . . ?
O4 C6 C9 121.4(5) . 2 ?
C2 C13 C10 123.2(4) 4_565 . ?
C14 C13 C2 118.1(4) . 4_565 ?
C14 C13 C10 118.7(5) . . ?
C7 C12 H12 120.6 . . ?
C7 C12 C11 118.9(5) . . ?
C11 C12 H12 120.6 . . ?
C2 C3 H3 119.8 . . ?
C4 C3 C2 120.3(5) . . ?
C4 C3 H3 119.8 . . ?
C3 C4 N2 120.6(5) . . ?
C3 C4 C5 120.0(4) . . ?
C5 C4 N2 119.3(5) . . ?
C10 C11 H11 119.6 . . ?
C12 C11 C10 120.8(5) . . ?
C12 C11 H11 119.6 . . ?
C13 C14 H14 118.9 . . ?
C5 C14 C13 122.3(5) 4_565 . ?
C5 C14 H14 118.9 4_565 . ?
C4 C5 H5 120.4 . . ?
C14 C5 C4 119.1(5) 4_666 . ?
C14 C5 H5 120.4 4_666 . ?
H6A O6 H6B 104.4 . . ?

loop_
_geom_bond_atom_site_label_1
_geom_bond_atom_site_label_2
_geom_bond_distance
_geom_bond_site_symmetry_2
_geom_bond_publ_flag
Zn1 O5 1.983(3) . ?
Zn1 O1 1.978(3) . ?
Zn1 O3 1.975(3) . ?
Zn1 N1 2.028(4) . ?
O5 H5A 0.8544 . ?
O5 H5B 0.7796 . ?
O1 C1 1.314(6) . ?
O3 C6 1.295(6) . ?
O4 C6 1.232(6) . ?
O2 C1 1.239(6) . ?
N1 H1A 0.8900 . ?
N1 H1B 0.8900 . ?
N1 C7 1.444(6) . ?
N2 H2A 0.8803 . ?
N2 H2B 0.8712 . ?
N2 C4 1.417(6) . ?
C8 H8 0.9300 . ?
C8 C9 1.401(6) . ?
C8 C7 1.386(7) . ?
C9 C10 1.409(7) . ?
C9 C6 1.524(7) 2_545 ?
C2 C1 1.493(7) . ?
C2 C13 1.414(7) 4_666 ?
C2 C3 1.395(6) . ?
C7 C12 1.392(7) . ?
C10 C13 1.490(6) . ?
C10 C11 1.409(7) . ?
C13 C14 1.395(7) . ?
C12 H12 0.9300 . ?
C12 C11 1.400(7) . ?
C3 H3 0.9300 . ?
C3 C4 1.394(7) . ?
C4 C5 1.403(8) . ?
C11 H11 0.9300 . ?
C14 H14 0.9300 . ?
C14 C5 1.381(7) 4_565 ?
C5 H5 0.9300 . ?
O6 H6A 0.8498 . ?
O6 H6B 0.8580 . ?

loop_
_geom_torsion_atom_site_label_1
_geom_torsion_atom_site_label_2
_geom_torsion_atom_site_label_3
_geom_torsion_atom_site_label_4
_geom_torsion
_geom_torsion_site_symmetry_1
_geom_torsion_site_symmetry_2
_geom_torsion_site_symmetry_3
_geom_torsion_site_symmetry_4
_geom_torsion_publ_flag
Zn1 O1 C1 O2 -4.4(6) . . . . ?
Zn1 O1 C1 C2 172.5(3) . . . . ?
Zn1 O3 C6 O4 -11.1(7) . . . . ?
Zn1 O3 C6 C9 168.3(3) . . . 2 ?
Zn1 N1 C7 C8 98.0(5) . . . . ?
Zn1 N1 C7 C12 -78.3(5) . . . . ?
N1 C7 C12 C11 176.9(4) . . . . ?
N2 C4 C5 C14 -176.9(5) . . . 4_666 ?
C8 C9 C10 C13 179.2(5) . . . . ?
C8 C9 C10 C11 1.4(7) . . . . ?
C8 C7 C12 C11 0.7(8) . . . . ?
C9 C8 C7 N1 -176.6(4) . . . . ?
C9 C8 C7 C12 -0.5(7) . . . . ?
C9 C10 C13 C2 65.3(7) . . . 4_565 ?
C9 C10 C13 C14 -112.6(6) . . . . ?
C9 C10 C11 C12 -1.2(8) . . . . ?
C2 C13 C14 C5 0.2(9) 4_565 . . 4_565 ?
C2 C3 C4 N2 175.4(5) . . . . ?
C2 C3 C4 C5 -0.5(8) . . . . ?
C7 C8 C9 C10 -0.6(7) . . . . ?
C7 C8 C9 C6 -177.5(4) . . . 2_545 ?
C7 C12 C11 C10 0.1(8) . . . . ?
C10 C13 C14 C5 178.2(5) . . . 4_565 ?
C1 C2 C3 C4 -174.0(5) . . . . ?
C6 C9 C10 C13 -3.9(7) 2_545 . . . ?
C6 C9 C10 C11 178.2(5) 2_545 . . . ?
C13 C2 C1 O1 137.6(5) 4_666 . . . ?
C13 C2 C1 O2 -45.4(7) 4_666 . . . ?
C13 C2 C3 C4 1.6(8) 4_666 . . . ?
C13 C10 C11 C12 -179.1(5) . . . . ?
C3 C2 C1 O1 -47.0(6) . . . . ?
C3 C2 C1 O2 130.0(5) . . . . ?
C3 C4 C5 C14 -0.9(8) . . . 4_666 ?
C11 C10 C13 C2 -116.8(6) . . . 4_565 ?
C11 C10 C13 C14 65.3(7) . . . . ?
